data_7214023
loop_
_publ_author_name
'Thu\'ery, Pierre'

_publ_section_title
;
 Metal--organic frameworks built from alkali metal ions (Li+--Cs+) and
 1,2,3,4-cyclobutanetetracarboxylic acid
;
_journal_issue 9
_journal_name_full CrystEngComm
_journal_page_first 1724
_journal_paper_doi 10.1039/c3ce41565a
_journal_volume 16
_journal_year 2014
_chemical_formula_sum 'C8 H7 K O8'
_chemical_formula_weight 270.24
_space_group_IT_number 13
_symmetry_cell_setting monoclinic
_symmetry_space_group_name_Hall '-P 2yac'
_symmetry_space_group_name_H-M 'P 1 2/n 1'
_atom_sites_solution_hydrogens geom
_atom_sites_solution_primary direct
_atom_sites_solution_secondary difmap
_audit_creation_method SHELXL-97
_cell_angle_alpha 90.00
_cell_angle_beta 92.205(2)
_cell_angle_gamma 90.00
_cell_formula_units_Z 2
_cell_length_a 8.6068(2)
_cell_length_b 5.5968(2)
_cell_length_c 10.7160(3)
_cell_measurement_reflns_used 15997
_cell_measurement_temperature 150(2)
_cell_measurement_theta_max 28.67
_cell_measurement_theta_min 2.98
_cell_volume 515.81(3)
_diffrn_ambient_temperature 150(2)
_diffrn_measured_fraction_theta_full 0.942
_diffrn_measured_fraction_theta_max 0.942
_diffrn_measurement_device_type 'Nonius Kappa-CCD area-detector diffractometer'
_diffrn_measurement_method 'two \f and five \w scans with 1\% steps (936 frames)'
_diffrn_radiation_monochromator graphite
_diffrn_radiation_source 'fine-focus sealed tube'
_diffrn_radiation_type MoK\a
_diffrn_radiation_wavelength 0.71073
_diffrn_reflns_av_R_equivalents 0.0195
_diffrn_reflns_av_unetI/netI 0.0265
_diffrn_reflns_limit_h_max 11
_diffrn_reflns_limit_h_min -11
_diffrn_reflns_limit_k_max 7
_diffrn_reflns_limit_k_min -7
_diffrn_reflns_limit_l_max 14
_diffrn_reflns_limit_l_min -14
_diffrn_reflns_number 15997
_diffrn_reflns_theta_full 28.67
_diffrn_reflns_theta_max 28.67
_diffrn_reflns_theta_min 2.98
_diffrn_standards_decay_% 0
_diffrn_standards_interval_time 0
_diffrn_standards_number 0
_exptl_absorpt_coefficient_mu 0.545
_exptl_absorpt_correction_T_max 0.947
_exptl_absorpt_correction_T_min 0.819
_exptl_absorpt_correction_type multi-scan
_exptl_absorpt_process_details 'SCALEPACK (Otwinowski & Minor, 1997)'
_exptl_crystal_colour colourless
_exptl_crystal_density_diffrn 1.740
_exptl_crystal_density_method 'not measured'
_exptl_crystal_description parallelepiped
_exptl_crystal_F_000 276
_exptl_crystal_size_max 0.15
_exptl_crystal_size_mid 0.12
_exptl_crystal_size_min 0.10
_refine_diff_density_max 0.385
_refine_diff_density_min -0.281
_refine_diff_density_rms 0.055
_refine_ls_extinction_method none
_refine_ls_goodness_of_fit_ref 1.077
_refine_ls_hydrogen_treatment constr
_refine_ls_matrix_type full
_refine_ls_number_parameters 78
_refine_ls_number_reflns 1260
_refine_ls_number_restraints 0
_refine_ls_restrained_S_all 1.077
_refine_ls_R_factor_all 0.0351
_refine_ls_R_factor_gt 0.0329
_refine_ls_shift/su_max 0.000
_refine_ls_shift/su_mean 0.000
_refine_ls_structure_factor_coef Fsqd
_refine_ls_weighting_details 'calc w=1/[\s^2^(Fo^2^)+(0.0588P)^2^+0.1199P] where P=(Fo^2^+2Fc^2^)/3'
_refine_ls_weighting_scheme calc
_refine_ls_wR_factor_gt 0.0915
_refine_ls_wR_factor_ref 0.0923
_reflns_number_gt 1217
_reflns_number_total 1260
_reflns_threshold_expression >2sigma(I)
_cod_data_source_file c3ce41565a.txt
_cod_data_source_block 5
_cod_original_sg_symbol_H-M 'P 2/n'
_cod_database_code 7214023

loop_
_symmetry_equiv_pos_as_xyz
'x, y, z'
'-x+1/2, y, -z+1/2'
'-x, -y, -z'
'x-1/2, -y, z-1/2'

loop_
_atom_site_label
_atom_site_type_symbol
_atom_site_fract_x
_atom_site_fract_y
_atom_site_fract_z
_atom_site_U_iso_or_equiv
_atom_site_adp_type
_atom_site_occupancy
_atom_site_symmetry_multiplicity
_atom_site_calc_flag
_atom_site_refinement_flags
K K 0.7500 0.51661(6) 0.2500 0.02508(15) Uani 1 2 d S
O1 O 1.02036(11) 0.64309(17) 0.08534(8) 0.0320(2) Uani 1 1 d .
H1 H 1.0286 0.5184 0.0300 0.038 Uiso 0.50 1 d PR
O2 O 1.17376(10) 0.80715(16) -0.05119(7) 0.0275(2) Uani 1 1 d .
O3 O 0.88751(9) 0.91982(16) 0.37293(8) 0.0254(2) Uani 1 1 d .
H3 H 0.8113 1.0258 0.3995 0.030 Uiso 1 1 d R
O4 O 1.01349(10) 1.26430(16) 0.34035(8) 0.0279(2) Uani 1 1 d .
C1 C 1.12498(12) 0.7913(2) 0.05606(10) 0.0197(2) Uani 1 1 d .
C2 C 1.19091(11) 0.94735(19) 0.16023(9) 0.0179(2) Uani 1 1 d .
H2 H 1.1775 1.1170 0.1399 0.021 Uiso 1 1 calc R
C3 C 1.13895(11) 0.89391(19) 0.29409(9) 0.0185(2) Uani 1 1 d .
H3A H 1.1146 0.7240 0.3038 0.022 Uiso 1 1 calc R
C4 C 1.00907(12) 1.0477(2) 0.33916(9) 0.0199(2) Uani 1 1 d .

loop_
_atom_site_aniso_label
_atom_site_aniso_U_11
_atom_site_aniso_U_22
_atom_site_aniso_U_33
_atom_site_aniso_U_23
_atom_site_aniso_U_13
_atom_site_aniso_U_12
K 0.0258(2) 0.0230(2) 0.0263(2) 0.000 -0.00001(14) 0.000
O1 0.0396(5) 0.0366(5) 0.0205(4) -0.0071(3) 0.0081(3) -0.0205(4)
O2 0.0293(4) 0.0345(5) 0.0190(4) -0.0040(3) 0.0053(3) -0.0120(3)
O3 0.0203(4) 0.0264(4) 0.0298(4) -0.0028(3) 0.0060(3) 0.0018(3)
O4 0.0283(4) 0.0227(4) 0.0328(5) -0.0014(3) 0.0027(3) 0.0047(3)
C1 0.0191(5) 0.0216(5) 0.0184(5) -0.0002(4) 0.0006(4) -0.0015(4)
C2 0.0177(4) 0.0184(5) 0.0174(5) -0.0002(4) -0.0001(3) -0.0003(4)
C3 0.0188(5) 0.0192(5) 0.0175(5) -0.0005(3) 0.0005(3) 0.0009(4)
C4 0.0202(5) 0.0235(5) 0.0160(5) -0.0008(4) -0.0011(4) 0.0032(4)

loop_
_atom_type_symbol
_atom_type_description
_atom_type_scat_dispersion_real
_atom_type_scat_dispersion_imag
_atom_type_scat_source
C C 0.0033 0.0016 'International Tables Vol C Tables 4.2.6.8 and 6.1.1.4'
H H 0.0000 0.0000 'International Tables Vol C Tables 4.2.6.8 and 6.1.1.4'
O O 0.0106 0.0060 'International Tables Vol C Tables 4.2.6.8 and 6.1.1.4'
K K 0.2009 0.2494 'International Tables Vol C Tables 4.2.6.8 and 6.1.1.4'

loop_
_geom_angle_atom_site_label_1
_geom_angle_atom_site_label_2
_geom_angle_atom_site_label_3
_geom_angle
_geom_angle_site_symmetry_1
_geom_angle_site_symmetry_3
O4 K O4 119.71(4) 1_545 2_645
O4 K O3 150.77(2) 1_545 2_655
O4 K O3 85.60(2) 2_645 2_655
O4 K O3 85.60(2) 1_545 .
O4 K O3 150.77(2) 2_645 .
O3 K O3 75.16(4) 2_655 .
O4 K O2 68.56(3) 1_545 4_566
O4 K O2 74.70(3) 2_645 4_566
O3 K O2 137.34(2) 2_655 4_566
O3 K O2 104.94(3) . 4_566
O4 K O2 74.70(3) 1_545 3_765
O4 K O2 68.56(3) 2_645 3_765
O3 K O2 104.94(3) 2_655 3_765
O3 K O2 137.34(2) . 3_765
O2 K O2 102.39(4) 4_566 3_765
O4 K O1 72.14(3) 1_545 .
O4 K O1 122.64(2) 2_645 .
O3 K O1 82.04(3) 2_655 .
O3 K O1 76.79(2) . .
O2 K O1 140.33(3) 4_566 .
O2 K O1 61.34(2) 3_765 .
O4 K O1 122.64(2) 1_545 2_655
O4 K O1 72.14(3) 2_645 2_655
O3 K O1 76.79(2) 2_655 2_655
O3 K O1 82.04(3) . 2_655
O2 K O1 61.34(2) 4_566 2_655
O2 K O1 140.33(3) 3_765 2_655
O1 K O1 153.22(4) . 2_655
C1 O1 K 148.75(8) . .
C1 O1 H1 105.2 . .
K O1 H1 106.0 . .
C1 O2 K 137.01(8) . 3_765
C4 O3 K 128.19(7) . .
C4 O3 H3 108.0 . .
K O3 H3 111.1 . .
C4 O4 K 118.28(7) . 1_565
O2 C1 O1 122.86(10) . .
O2 C1 C2 120.78(9) . .
O1 C1 C2 116.35(9) . .
C1 C2 C3 117.34(9) . .
C1 C2 C3 116.34(9) . 2_755
C3 C2 C3 88.47(8) . 2_755
C1 C2 H2 111.0 . .
C3 C2 H2 111.0 . .
C3 C2 H2 111.0 2_755 .
C4 C3 C2 115.56(8) . .
C4 C3 C2 119.41(9) . 2_755
C2 C3 C2 87.27(8) . 2_755
C4 C3 H3A 110.9 . .
C2 C3 H3A 110.9 . .
C2 C3 H3A 110.9 2_755 .
O4 C4 O3 124.06(10) . .
O4 C4 C3 123.48(10) . .
O3 C4 C3 112.42(10) . .

loop_
_geom_bond_atom_site_label_1
_geom_bond_atom_site_label_2
_geom_bond_distance
_geom_bond_site_symmetry_2
K O4 2.8117(9) 1_545
K O4 2.8117(9) 2_645
K O3 2.8476(9) 2_655
K O3 2.8476(9) .
K O2 2.8914(9) 4_566
K O2 2.8915(9) 3_765
K O1 3.0570(9) .
K O1 3.0570(9) 2_655
O1 C1 1.2724(14) .
O1 H1 0.9206 .
O2 C1 1.2418(13) .
O2 K 2.8914(9) 3_765
O3 C4 1.3294(14) .
O3 H3 0.9369 .
O4 C4 1.2128(15) .
O4 K 2.8117(9) 1_565
C1 C2 1.5107(14) .
C2 C3 1.5480(14) .
C2 C3 1.5551(13) 2_755
C2 H2 0.9800 .
C3 C4 1.5051(14) .
C3 C2 1.5551(13) 2_755
C3 H3A 0.9800 .

loop_
_geom_hbond_atom_site_label_D
_geom_hbond_atom_site_label_H
_geom_hbond_atom_site_label_A
_geom_hbond_distance_DH
_geom_hbond_distance_HA
_geom_hbond_distance_DA
_geom_hbond_angle_DHA
_geom_hbond_site_symmetry_A
O1 H1 O1 0.92 1.57 2.4463(17) 156.4 3_765
O3 H3 O2 0.94 1.61 2.5487(11) 176.1 4_576
